data_4075050
loop_
_publ_author_name
'Huynh, Han Vinh'
'Meier, Nicole'
'Pape, Tania'
'Hahn, F. Ekkehardt'

_publ_section_title
;
 Benzothiazolin-2-ylidene Complexes of Iridium(I)
;
_journal_issue 12
_journal_name_full Organometallics
_journal_page_first 3012
_journal_paper_doi 10.1021/om060006i
_journal_volume 25
_journal_year 2006
_chemical_formula_sum 'C10 H10 Br N S'
_chemical_formula_weight 256.16
_chemical_name_systematic
; 
 ? 
;
_space_group_IT_number 2
_symmetry_cell_setting triclinic
_symmetry_space_group_name_Hall '-P 1'
_symmetry_space_group_name_H-M 'P -1'
_atom_sites_solution_hydrogens geom
_atom_sites_solution_primary direct
_atom_sites_solution_secondary difmap
_audit_creation_method SHELXL-97
_cell_angle_alpha 100.577(6)
_cell_angle_beta 91.178(6)
_cell_angle_gamma 110.396(5)
_cell_formula_units_Z 2
_cell_length_a 7.515(2)
_cell_length_b 8.107(3)
_cell_length_c 9.083(3)
_cell_measurement_reflns_used 900
_cell_measurement_temperature 153(2)
_cell_measurement_theta_max 22.5
_cell_measurement_theta_min 1
_cell_volume 507.7(3)
_computing_cell_refinement 'SAINT (Bruker AXS, 2000)'
_computing_data_collection 'SMART (Bruker AXS, 2000)'
_computing_data_reduction 'SAINT,SADABS (Bruker AXS, 2000)'
_computing_molecular_graphics
;
ORTEP3,L.J. Farrugia, J. Appl. Cryst. (1997) 30, 565
;
_computing_structure_refinement 'SHELXL-97 (Sheldrick, 1997)'
_computing_structure_solution 'SHELXS-97 (Sheldrick, 1990)'
_diffrn_ambient_temperature 153(2)
_diffrn_detector_area_resol_mean 80
_diffrn_measured_fraction_theta_full 0.980
_diffrn_measured_fraction_theta_max 0.980
_diffrn_measurement_device_type 'CCD area detector'
_diffrn_measurement_method 'Omega and Phi scans'
_diffrn_radiation_monochromator graphite
_diffrn_radiation_source 'rotating anode'
_diffrn_radiation_type MoK\a
_diffrn_radiation_wavelength 0.71073
_diffrn_reflns_av_R_equivalents 0.0260
_diffrn_reflns_av_sigmaI/netI 0.0419
_diffrn_reflns_limit_h_max 10
_diffrn_reflns_limit_h_min -10
_diffrn_reflns_limit_k_max 11
_diffrn_reflns_limit_k_min -11
_diffrn_reflns_limit_l_max 12
_diffrn_reflns_limit_l_min -12
_diffrn_reflns_number 5948
_diffrn_reflns_theta_full 30.07
_diffrn_reflns_theta_max 30.07
_diffrn_reflns_theta_min 2.29
_exptl_absorpt_coefficient_mu 4.204
_exptl_absorpt_correction_T_max 0.7297
_exptl_absorpt_correction_T_min 0.5022
_exptl_absorpt_correction_type multi-scan
_exptl_absorpt_process_details
; 
 Corrections were done with the SADABS program, utilizing the none merged
 raw data obtained from the integration process. Integration and final cell
 refinement were done with SAINT.

 SADABS reports ratio of Tmin/Tmax = 0.859188   

;
_exptl_crystal_colour colourless
_exptl_crystal_density_diffrn 1.676
_exptl_crystal_density_method 'not measured'
_exptl_crystal_description 'transparent prism'
_exptl_crystal_F_000 256
_exptl_crystal_size_max 0.19
_exptl_crystal_size_mid 0.15
_exptl_crystal_size_min 0.08
_refine_diff_density_max 0.590
_refine_diff_density_min -0.436
_refine_diff_density_rms 0.082
_refine_ls_extinction_method none
_refine_ls_goodness_of_fit_ref 1.030
_refine_ls_hydrogen_treatment noref
_refine_ls_matrix_type full
_refine_ls_number_parameters 118
_refine_ls_number_reflns 2931
_refine_ls_number_restraints 0
_refine_ls_restrained_S_all 1.030
_refine_ls_R_factor_all 0.0362
_refine_ls_R_factor_gt 0.0300
_refine_ls_shift/su_max 0.001
_refine_ls_shift/su_mean 0.000
_refine_ls_structure_factor_coef Fsqd
_refine_ls_weighting_details 'calc w=1/[\s^2^(Fo^2^)+(0.0355P)^2^+0.0000P] where P=(Fo^2^+2Fc^2^)/3'
_refine_ls_weighting_scheme calc
_refine_ls_wR_factor_gt 0.0707
_refine_ls_wR_factor_ref 0.0728
_reflns_number_gt 2555
_reflns_number_total 2931
_reflns_threshold_expression >2sigma(I)
_cod_data_source_file om060006isi20060104_092456.cif
_cod_data_source_block sad
_cod_original_sg_symbol_H-M P-1
_cod_database_code 4075050

loop_
_symmetry_equiv_pos_as_xyz
'x, y, z'
'-x, -y, -z'

loop_
_atom_site_label
_atom_site_type_symbol
_atom_site_fract_x
_atom_site_fract_y
_atom_site_fract_z
_atom_site_U_iso_or_equiv
_atom_site_adp_type
_atom_site_occupancy
_atom_site_symmetry_multiplicity
_atom_site_calc_flag
_atom_site_refinement_flags
Br Br 0.19027(3) 0.13270(2) 0.83104(2) 0.02707(8) Uani 1 1 d .
C1 C 0.8870(3) 0.7053(3) 0.7394(3) 0.0277(4) Uani 1 1 d .
H1 H 0.9444 0.7869 0.8312 0.033 Uiso 1 1 calc R
C2 C 0.6980(3) 0.4440(3) 0.5882(2) 0.0205(4) Uani 1 1 d .
C3 C 0.7788(3) 0.5442(3) 0.4816(2) 0.0238(4) Uani 1 1 d .
C4 C 0.7289(3) 0.4715(3) 0.3293(3) 0.0307(5) Uani 1 1 d .
H4 H 0.7823 0.5391 0.2555 0.037 Uiso 1 1 calc R
C5 C 0.6002(3) 0.2995(3) 0.2887(2) 0.0310(5) Uani 1 1 d .
H5 H 0.5661 0.2463 0.1850 0.037 Uiso 1 1 calc R
C6 C 0.5177(3) 0.2002(3) 0.3962(2) 0.0259(4) Uani 1 1 d .
H6 H 0.4273 0.0818 0.3642 0.031 Uiso 1 1 calc R
C7 C 0.5650(3) 0.2707(3) 0.5477(2) 0.0216(4) Uani 1 1 d .
H7 H 0.5090 0.2037 0.6212 0.026 Uiso 1 1 calc R
C8 C 0.7066(3) 0.4644(3) 0.8685(2) 0.0240(4) Uani 1 1 d .
H8A H 0.5662 0.4050 0.8603 0.029 Uiso 1 1 calc R
H8B H 0.7449 0.5617 0.9595 0.029 Uiso 1 1 calc R
C9 C 0.7982(3) 0.3309(3) 0.8830(2) 0.0247(4) Uani 1 1 d .
H9 H 0.9314 0.3648 0.8744 0.030 Uiso 1 1 calc R
C10 C 0.7048(3) 0.1690(3) 0.9068(2) 0.0278(4) Uani 1 1 d .
H10A H 0.5715 0.1314 0.9159 0.033 Uiso 1 1 calc R
H10B H 0.7707 0.0896 0.9151 0.033 Uiso 1 1 calc R
N N 0.7643(2) 0.5417(2) 0.73403(18) 0.0216(3) Uani 1 1 d .
S S 0.93343(8) 0.75776(7) 0.56966(7) 0.03180(13) Uani 1 1 d .

loop_
_atom_site_aniso_label
_atom_site_aniso_U_11
_atom_site_aniso_U_22
_atom_site_aniso_U_33
_atom_site_aniso_U_23
_atom_site_aniso_U_13
_atom_site_aniso_U_12
Br 0.02438(11) 0.01590(10) 0.03661(13) 0.00435(8) 0.00572(8) 0.00225(8)
C1 0.0220(9) 0.0176(9) 0.0402(12) 0.0039(8) -0.0040(8) 0.0046(8)
C2 0.0198(8) 0.0185(9) 0.0248(9) 0.0048(7) 0.0042(7) 0.0087(7)
C3 0.0234(9) 0.0200(9) 0.0324(10) 0.0106(8) 0.0070(8) 0.0104(8)
C4 0.0371(12) 0.0337(12) 0.0327(11) 0.0186(9) 0.0152(9) 0.0201(10)
C5 0.0453(13) 0.0333(12) 0.0211(10) 0.0068(8) 0.0052(9) 0.0214(10)
C6 0.0329(11) 0.0182(9) 0.0243(10) 0.0006(7) 0.0010(8) 0.0082(8)
C7 0.0257(9) 0.0169(9) 0.0214(9) 0.0042(7) 0.0032(7) 0.0064(7)
C8 0.0251(10) 0.0232(9) 0.0189(9) 0.0001(7) 0.0012(7) 0.0049(8)
C9 0.0234(9) 0.0293(10) 0.0195(9) 0.0032(8) -0.0006(7) 0.0080(8)
C10 0.0327(11) 0.0266(10) 0.0225(10) 0.0046(8) 0.0007(8) 0.0089(9)
N 0.0206(8) 0.0151(7) 0.0257(8) 0.0016(6) -0.0010(6) 0.0038(6)
S 0.0244(3) 0.0198(2) 0.0512(3) 0.0154(2) 0.0048(2) 0.0036(2)

loop_
_atom_type_symbol
_atom_type_description
_atom_type_scat_dispersion_real
_atom_type_scat_dispersion_imag
_atom_type_scat_source
C C 0.0033 0.0016 'International Tables Vol C Tables 4.2.6.8 and 6.1.1.4'
H H 0.0000 0.0000 'International Tables Vol C Tables 4.2.6.8 and 6.1.1.4'
N N 0.0061 0.0033 'International Tables Vol C Tables 4.2.6.8 and 6.1.1.4'
S S 0.1246 0.1234 'International Tables Vol C Tables 4.2.6.8 and 6.1.1.4'
Br Br -0.2901 2.4595 'International Tables Vol C Tables 4.2.6.8 and 6.1.1.4'

loop_
_geom_angle_atom_site_label_1
_geom_angle_atom_site_label_2
_geom_angle_atom_site_label_3
_geom_angle
N C1 S 114.30(16)
C7 C2 C3 121.98(19)
C7 C2 N 126.54(18)
C3 C2 N 111.45(18)
C4 C3 C2 120.3(2)
C4 C3 S 129.27(16)
C2 C3 S 110.37(16)
C5 C4 C3 117.90(19)
C4 C5 C6 121.5(2)
C7 C6 C5 121.29(19)
C6 C7 C2 116.95(18)
N C8 C9 110.34(16)
C10 C9 C8 123.7(2)
C1 N C2 113.57(18)
C1 N C8 123.82(17)
C2 N C8 122.56(16)
C1 S C3 90.30(10)

loop_
_geom_bond_atom_site_label_1
_geom_bond_atom_site_label_2
_geom_bond_distance
C1 N 1.317(3)
C1 S 1.685(2)
C2 C7 1.388(3)
C2 C3 1.391(3)
C2 N 1.394(2)
C3 C4 1.389(3)
C3 S 1.743(2)
C4 C5 1.369(3)
C5 C6 1.397(3)
C6 C7 1.377(3)
C8 N 1.478(3)
C8 C9 1.494(3)
C9 C10 1.316(3)
